data_4128173
loop_
_publ_author_name
'Hunt, Camden'
'Peterson, Madeline'
'Anderson, Cassidy'
'Chang, Tieyan'
'Wu, Guang'
'Scheiner, Steve'
'M\'enard, Gabriel'

_publ_section_title
;
 Switchable Aromaticity in an Isostructural Mn Phthalocyanine Series
 Isolated in Five Separate Redox States.
;
_journal_issue 6
_journal_name_full 'Journal of the American Chemical Society'
_journal_page_first 2604
_journal_page_last 2613
_journal_paper_doi 10.1021/jacs.8b12899
_journal_volume 141
_journal_year 2019
_chemical_formula_sum 'C50 H48.5 Cl4 Mn N9 O8'
_chemical_formula_weight 1100.22
_space_group_crystal_system tetragonal
_space_group_IT_number 80
_space_group_name_Hall 'I 4bw'
_space_group_name_H-M_alt 'I 41'
_symmetry_space_group_name_Hall 'I 4bw'
_symmetry_space_group_name_H-M 'I 41'
_atom_sites_solution_hydrogens geom
_audit_creation_method SHELXL-2014/7
_cell_angle_alpha 90
_cell_angle_beta 90
_cell_angle_gamma 90
_cell_formula_units_Z 16
_cell_length_a 37.0495(15)
_cell_length_b 37.0495(15)
_cell_length_c 14.6013(6)
_cell_measurement_reflns_used 9921
_cell_measurement_temperature 100(2)
_cell_measurement_theta_max 21.4
_cell_measurement_theta_min 2.2
_cell_volume 20042.7(14)
_computing_structure_refinement 'SHELXL-2014/7 (Sheldrick, 2014)'
_diffrn_ambient_temperature 100(2)
_diffrn_measured_fraction_theta_full 0.997
_diffrn_measured_fraction_theta_max 0.997
_diffrn_measurement_device_type 'Bruker Kappa Apex II'
_diffrn_measurement_method 'omega scan'
_diffrn_radiation_type MoK\a
_diffrn_radiation_wavelength 0.71073
_diffrn_reflns_av_R_equivalents 0.0687
_diffrn_reflns_av_unetI/netI 0.0680
_diffrn_reflns_Laue_measured_fraction_full 0.997
_diffrn_reflns_Laue_measured_fraction_max 0.997
_diffrn_reflns_limit_h_max 39
_diffrn_reflns_limit_h_min -43
_diffrn_reflns_limit_k_max 43
_diffrn_reflns_limit_k_min -43
_diffrn_reflns_limit_l_max 17
_diffrn_reflns_limit_l_min -17
_diffrn_reflns_number 69716
_diffrn_reflns_point_group_measured_fraction_full 0.985
_diffrn_reflns_point_group_measured_fraction_max 0.985
_diffrn_reflns_theta_full 24.749
_diffrn_reflns_theta_max 24.749
_diffrn_reflns_theta_min 0.777
_exptl_absorpt_coefficient_mu 0.541
_exptl_absorpt_correction_T_max 0.7451
_exptl_absorpt_correction_T_min 0.7033
_exptl_absorpt_correction_type multi-scan
_exptl_absorpt_process_details sadabs
_exptl_crystal_colour green
_exptl_crystal_density_diffrn 1.458
_exptl_crystal_description block
_exptl_crystal_F_000 9096
_exptl_crystal_size_max 0.200
_exptl_crystal_size_mid 0.100
_exptl_crystal_size_min 0.100
_refine_diff_density_max 1.645
_refine_diff_density_min -1.045
_refine_diff_density_rms 0.103
_refine_ls_abs_structure_details
;
 Flack x determined using 4768 quotients [(I+)-(I-)]/[(I+)+(I-)]
 (Parsons, Flack and Wagner, Acta Cryst. B69 (2013) 249-259).
;
_refine_ls_abs_structure_Flack 0.442(9)
_refine_ls_extinction_method none
_refine_ls_goodness_of_fit_ref 1.020
_refine_ls_hydrogen_treatment constr
_refine_ls_matrix_type full
_refine_ls_number_parameters 1276
_refine_ls_number_reflns 16914
_refine_ls_number_restraints 71
_refine_ls_restrained_S_all 1.034
_refine_ls_R_factor_all 0.1112
_refine_ls_R_factor_gt 0.0826
_refine_ls_shift/su_max 0.001
_refine_ls_shift/su_mean 0.000
_refine_ls_structure_factor_coef Fsqd
_refine_ls_weighting_details 'w=1/[\s^2^(Fo^2^)+(0.1234P)^2^+131.9658P] where P=(Fo^2^+2Fc^2^)/3'
_refine_ls_weighting_scheme calc
_refine_ls_wR_factor_gt 0.2053
_refine_ls_wR_factor_ref 0.2268
_reflns_Friedel_coverage 0.894
_reflns_Friedel_fraction_full 0.972
_reflns_Friedel_fraction_max 0.972
_reflns_number_gt 13140
_reflns_number_total 16914
_reflns_threshold_expression 'I > 2\s(I)'
_cod_data_source_file ja8b12899_si_007.cif
_cod_data_source_block cch58_a
_cod_original_cell_volume 20042.7(18)
_cod_original_formula_sum 'C50 H48.50 Cl4 Mn N9 O8'
_cod_database_code 4128173
_shelx_shelxl_version_number 2014/7
_shelx_space_group_comment
;
The symmetry employed for this shelxl refinement is uniquely defined
by the following loop, which should always be used as a source of
symmetry information in preference to the above space-group names.
They are only intended as comments.
;
_shelx_estimated_absorpt_t_min 0.900
_shelx_estimated_absorpt_t_max 0.948

loop_
_space_group_symop_operation_xyz
'x, y, z'
'-x+1/2, -y+1/2, z+1/2'
'-y, x+1/2, z+1/4'
'y+1/2, -x, z+3/4'
'x+1/2, y+1/2, z+1/2'
'-x+1, -y+1, z+1'
'-y+1/2, x+1, z+3/4'
'y+1, -x+1/2, z+5/4'

loop_
_atom_site_label
_atom_site_type_symbol
_atom_site_fract_x
_atom_site_fract_y
_atom_site_fract_z
_atom_site_U_iso_or_equiv
_atom_site_adp_type
_atom_site_occupancy
_atom_site_site_symmetry_order
_atom_site_calc_flag
_atom_site_refinement_flags_posn
_atom_site_refinement_flags_adp
_atom_site_refinement_flags_occupancy
Mn1 Mn 0.54684(4) 0.20745(4) 0.57221(11) 0.0211(3) Uani 1 1 d . . .
Mn2 Mn 0.45284(4) 0.30652(4) 0.42671(11) 0.0222(4) Uani 1 1 d . . .
Cl1 Cl 0.56566(12) 0.15939(14) 0.2780(3) 0.0840(15) Uani 1 1 d D . .
Cl3 Cl 0.44882(12) 0.37266(13) 0.7359(3) 0.0810(14) Uani 1 1 d D . .
Cl2 Cl 0.52747(16) 0.09645(11) 0.2137(3) 0.0912(17) Uani 1 1 d D . .
Cl4 Cl 0.50661(16) 0.42061(11) 0.7974(3) 0.0903(17) Uani 1 1 d D . .
Cl6 Cl 0.37912(16) 0.29996(17) 0.6844(5) 0.1106(18) Uiso 1 1 d D . .
O11 O 0.40182(19) 0.29052(18) 0.0328(5) 0.0255(16) Uani 1 1 d . . .
O2 O 0.43251(19) 0.1474(2) 0.3240(5) 0.0315(17) Uani 1 1 d . . .
O3 O 0.47847(19) 0.21990(19) 0.1947(5) 0.0269(16) Uani 1 1 d . . .
O1 O 0.4557(2) 0.08097(19) 0.6627(6) 0.0328(18) Uani 1 1 d . . .
O8 O 0.4874(2) 0.1183(2) 0.8788(5) 0.0355(19) Uani 1 1 d . . .
O7 O 0.5932(2) 0.2196(2) 0.9664(5) 0.0317(17) Uani 1 1 d . . .
O4 O 0.5784(2) 0.32363(19) 0.3045(6) 0.0363(19) Uani 1 1 d . . .
O9 O 0.3723(2) 0.1744(2) 0.5328(6) 0.043(2) Uani 1 1 d . . .
N16 N 0.4237(2) 0.2326(2) 0.5404(6) 0.029(2) Uani 1 1 d . . .
O5 O 0.6305(2) 0.3386(2) 0.4851(6) 0.046(2) Uani 1 1 d . . .
O13 O 0.5374(2) 0.4330(2) 0.3089(7) 0.048(2) Uani 1 1 d . . .
N1 N 0.5029(2) 0.1790(2) 0.5502(6) 0.0197(18) Uani 1 1 d . . .
N5 N 0.5762(2) 0.2495(2) 0.6121(6) 0.0219(18) Uani 1 1 d . . .
N2 N 0.4888(2) 0.1961(2) 0.3942(6) 0.0221(18) Uani 1 1 d . . .
N11 N 0.4541(2) 0.3178(2) 0.2939(6) 0.0192(17) Uani 1 1 d . . .
N9 N 0.4245(2) 0.2631(2) 0.3922(6) 0.0205(18) Uani 1 1 d . . .
O12 O 0.5070(2) 0.3931(2) 0.1155(6) 0.043(2) Uani 1 1 d . . .
N12 N 0.4959(2) 0.3677(2) 0.2966(7) 0.027(2) Uani 1 1 d . . .
N7 N 0.5439(2) 0.1939(2) 0.7028(6) 0.0194(18) Uani 1 1 d . . .
O6 O 0.6568(2) 0.2732(2) 0.8223(6) 0.042(2) Uani 1 1 d . . .
N4 N 0.5779(2) 0.2833(2) 0.4704(6) 0.0252(19) Uani 1 1 d . . .
N10 N 0.4088(2) 0.2767(2) 0.2342(6) 0.025(2) Uani 1 1 d . . .
N3 N 0.5338(2) 0.2348(2) 0.4597(6) 0.0233(19) Uani 1 1 d . . .
O14 O 0.5712(2) 0.3756(3) 0.6529(7) 0.061(3) Uani 1 1 d . . .
O10 O 0.3477(2) 0.2298(3) 0.1835(6) 0.049(2) Uani 1 1 d . . .
N6 N 0.5906(2) 0.2326(2) 0.7680(6) 0.0237(19) Uani 1 1 d . . .
N13 N 0.4968(2) 0.3363(2) 0.4415(6) 0.027(2) Uani 1 1 d . . .
N15 N 0.4669(2) 0.2817(2) 0.5405(6) 0.0232(19) Uani 1 1 d . . .
N8 N 0.5000(2) 0.1458(2) 0.6941(6) 0.0237(19) Uani 1 1 d . . .
N14 N 0.5141(2) 0.3225(3) 0.5966(7) 0.033(2) Uani 1 1 d . . .
N18 N 0.4235(2) 0.3325(2) 0.4617(6) 0.027(2) Uani 1 1 d . . .
N17 N 0.5760(2) 0.1809(2) 0.5357(6) 0.025(2) Uani 1 1 d . . .
C44 C 0.5128(3) 0.1425(3) 0.9045(7) 0.025(2) Uani 1 1 d . . .
C39 C 0.5294(3) 0.1634(3) 0.8374(7) 0.023(2) Uani 1 1 d . . .
C76 C 0.5163(3) 0.3414(3) 0.5209(8) 0.030(2) Uani 1 1 d . . .
C17 C 0.5549(3) 0.2992(3) 0.2730(8) 0.026(2) Uani 1 1 d . . .
C62 C 0.4737(3) 0.3455(3) 0.2559(8) 0.023(2) Uani 1 1 d . . .
C40 C 0.5230(3) 0.1667(3) 0.7382(7) 0.022(2) Uani 1 1 d . . .
C28 C 0.5957(3) 0.2515(3) 0.6924(7) 0.023(2) Uani 1 1 d . . .
C52 C 0.4128(3) 0.2375(3) 0.4552(8) 0.029(3) Uani 1 1 d . . .
C19 C 0.5158(3) 0.2716(3) 0.1601(7) 0.027(2) Uani 1 1 d . . .
H19 H 0.5072 0.2715 0.0988 0.033 Uiso 1 1 calc R U .
C2 C 0.4911(3) 0.1517(3) 0.6067(7) 0.022(2) Uani 1 1 d . . .
C61 C 0.4326(3) 0.3032(2) 0.2257(7) 0.020(2) Uani 1 1 d . . .
C49 C 0.4055(3) 0.2585(3) 0.3119(8) 0.026(2) Uani 1 1 d . . .
C15 C 0.5431(3) 0.2719(3) 0.3331(7) 0.025(2) Uani 1 1 d . . .
C14 C 0.5171(3) 0.2459(3) 0.3085(7) 0.023(2) Uani 1 1 d . . .
Cl5 Cl 0.3124(2) 0.2617(3) 0.6917(7) 0.085(3) Uiso 0.5 1 d D . P
C5 C 0.4483(3) 0.0970(3) 0.5794(8) 0.030(2) Uani 1 1 d . . .
C16 C 0.5530(2) 0.2639(3) 0.4282(7) 0.022(2) Uani 1 1 d . . .
C20 C 0.5034(3) 0.2459(3) 0.2186(7) 0.024(2) Uani 1 1 d . . .
C26 C 0.6175(3) 0.2954(3) 0.5979(7) 0.025(2) Uani 1 1 d . . .
O15 O 0.5322(4) 0.3007(3) 0.7865(8) 0.080(4) Uani 1 1 d . . .
C1 C 0.4846(3) 0.1760(3) 0.4677(7) 0.023(2) Uani 1 1 d . . .
C45 C 0.6013(3) 0.2264(3) 1.0614(8) 0.039(3) Uani 1 1 d . . .
H45A H 0.6121 0.2046 1.0898 0.046 Uiso 1 1 calc R U .
H45B H 0.5790 0.2325 1.0952 0.046 Uiso 1 1 calc R U .
C88 C 0.4491(3) 0.2534(3) 0.5790(8) 0.032(3) Uani 1 1 d . . .
C41 C 0.5673(3) 0.1945(3) 0.9496(7) 0.027(2) Uani 1 1 d . . .
C4 C 0.4601(3) 0.1449(3) 0.4719(7) 0.025(2) Uani 1 1 d . . .
C37 C 0.5651(3) 0.2076(3) 0.7732(7) 0.020(2) Uani 1 1 d . . .
C8 C 0.4369(3) 0.1297(3) 0.4056(8) 0.030(3) Uani 1 1 d . . .
C68 C 0.4262(3) 0.3172(3) 0.0502(8) 0.026(2) Uani 1 1 d . . .
C38 C 0.5561(3) 0.1890(3) 0.8573(7) 0.023(2) Uani 1 1 d . . .
C13 C 0.5120(3) 0.2234(3) 0.3904(7) 0.020(2) Uani 1 1 d . . .
C27 C 0.6229(3) 0.2795(3) 0.6835(8) 0.027(2) Uani 1 1 d . . .
C63 C 0.4651(3) 0.3478(3) 0.1601(8) 0.028(2) Uani 1 1 d . . .
C3 C 0.4653(3) 0.1289(3) 0.5567(8) 0.027(2) Uani 1 1 d . . .
C73 C 0.5064(2) 0.3637(3) 0.3823(7) 0.022(2) Uani 1 1 d . . .
C50 C 0.3796(3) 0.2290(3) 0.3245(8) 0.029(2) Uani 1 1 d . . .
C66 C 0.4673(3) 0.3656(3) 0.0039(8) 0.039(3) Uani 1 1 d . . .
H66 H 0.4763 0.3805 -0.0438 0.047 Uiso 1 1 calc R U .
C18 C 0.5399(4) 0.2974(4) 0.1848(9) 0.049(3) Uani 1 1 d . . .
H18 H 0.5469 0.3150 0.1408 0.058 Uiso 1 1 calc R U .
C56 C 0.3644(3) 0.1862(3) 0.4475(9) 0.035(3) Uani 1 1 d . . .
C65 C 0.4804(3) 0.3701(3) 0.0894(8) 0.031(3) Uani 1 1 d . . .
C25 C 0.5884(3) 0.2761(3) 0.5548(7) 0.025(2) Uani 1 1 d . . .
C21 C 0.4649(3) 0.2215(3) 0.1009(7) 0.029(2) Uani 1 1 d . . .
H21A H 0.4846 0.2159 0.0573 0.035 Uiso 1 1 calc R U .
H21B H 0.4559 0.2461 0.0875 0.035 Uiso 1 1 calc R U .
C55 C 0.3373(3) 0.1726(3) 0.3917(9) 0.040(3) Uani 1 1 d . . .
H55 H 0.3221 0.1537 0.4133 0.048 Uiso 1 1 calc R U .
C75 C 0.5392(3) 0.3736(3) 0.5108(9) 0.035(3) Uani 1 1 d . . .
C67 C 0.4410(3) 0.3399(3) -0.0173(8) 0.031(3) Uani 1 1 d . . .
H67 H 0.4329 0.3377 -0.0788 0.037 Uiso 1 1 calc R U .
C42 C 0.5502(3) 0.1733(3) 1.0152(8) 0.035(3) Uani 1 1 d . . .
H42 H 0.5568 0.1764 1.0775 0.042 Uiso 1 1 calc R U .
C64 C 0.4394(3) 0.3218(3) 0.1401(7) 0.023(2) Uani 1 1 d . . .
O16 O 0.4231(3) 0.1988(4) 0.7203(9) 0.099(5) Uani 1 1 d . . .
C70 C 0.3677(4) 0.2523(3) -0.0673(9) 0.044(3) Uani 1 1 d . . .
H70A H 0.3785 0.2314 -0.0366 0.066 Uiso 1 1 calc R U .
H70B H 0.3630 0.2463 -0.1316 0.066 Uiso 1 1 calc R U .
H70C H 0.3450 0.2586 -0.0370 0.066 Uiso 1 1 calc R U .
C85 C 0.4913(3) 0.2950(3) 0.6061(8) 0.035(2) Uani 1 1 d . . .
C6 C 0.4252(3) 0.0818(3) 0.5124(8) 0.039(3) Uani 1 1 d . . .
H6 H 0.4130 0.0598 0.5254 0.046 Uiso 1 1 calc R U .
C51 C 0.3850(3) 0.2154(3) 0.4125(8) 0.032(3) Uani 1 1 d . . .
C74 C 0.5321(3) 0.3880(3) 0.4261(9) 0.033(3) Uani 1 1 d . . .
C43 C 0.5243(3) 0.1484(3) 0.9946(8) 0.035(3) Uani 1 1 d . . .
H43 H 0.5138 0.1347 1.0427 0.042 Uiso 1 1 calc R U .
C57 C 0.3504(3) 0.1463(3) 0.5727(11) 0.050(4) Uani 1 1 d . . .
C87 C 0.4610(3) 0.2485(3) 0.6733(8) 0.035(2) Uani 1 1 d . . .
C77 C 0.5480(3) 0.4206(3) 0.3930(10) 0.044(4) Uani 1 1 d . . .
C32 C 0.6518(3) 0.2900(3) 0.7403(9) 0.036(3) Uani 1 1 d . . .
C58 C 0.3166(4) 0.1621(4) 0.6134(11) 0.049(3) Uani 1 1 d . . .
H58A H 0.3231 0.1796 0.6609 0.073 Uiso 1 1 calc R U .
H58B H 0.3020 0.1428 0.6406 0.073 Uiso 1 1 calc R U .
H58C H 0.3027 0.1742 0.5653 0.073 Uiso 1 1 calc R U .
C69 C 0.3936(3) 0.2842(3) -0.0622(8) 0.035(3) Uani 1 1 d . . .
H69A H 0.4160 0.2787 -0.0965 0.042 Uiso 1 1 calc R U .
H69B H 0.3824 0.3059 -0.0896 0.042 Uiso 1 1 calc R U .
C53 C 0.3521(3) 0.2153(3) 0.2678(8) 0.031(3) Uani 1 1 d . . .
C29 C 0.6393(3) 0.3239(3) 0.5652(9) 0.035(3) Uani 1 1 d . . .
C11 C 0.4083(4) 0.1316(4) 0.2586(10) 0.050(3) Uani 1 1 d . . .
H11A H 0.3985 0.1508 0.2182 0.061 Uiso 1 1 calc R U .
H11B H 0.3877 0.1203 0.2912 0.061 Uiso 1 1 calc R U .
C86 C 0.4876(3) 0.2736(3) 0.6896(8) 0.037(3) Uani 1 1 d . . .
C47 C 0.4692(4) 0.0981(3) 0.9504(9) 0.044(3) Uani 1 1 d . . .
H47A H 0.4637 0.1146 1.0018 0.052 Uiso 1 1 calc R U .
H47B H 0.4459 0.0890 0.9261 0.052 Uiso 1 1 calc R U .
C23 C 0.5855(3) 0.3555(3) 0.2488(8) 0.035(3) Uani 1 1 d . . .
C7 C 0.4203(3) 0.0979(3) 0.4301(8) 0.036(3) Uani 1 1 d . . .
H7 H 0.4046 0.0867 0.3872 0.044 Uiso 1 1 calc R U .
C71 C 0.5227(4) 0.4161(4) 0.0484(9) 0.047(3) Uani 1 1 d . . .
H71A H 0.5257 0.4024 -0.0094 0.056 Uiso 1 1 calc R U .
H71B H 0.5469 0.4236 0.0694 0.056 Uiso 1 1 calc R U .
C31 C 0.6741(3) 0.3175(3) 0.7051(9) 0.037(3) Uani 1 1 d . . .
H31 H 0.6942 0.3250 0.7409 0.044 Uiso 1 1 calc R U .
C9 C 0.4400(4) 0.0459(3) 0.6785(9) 0.040(3) Uani 1 1 d . . .
H9A H 0.4460 0.0294 0.6276 0.048 Uiso 1 1 calc R U .
H9B H 0.4134 0.0479 0.6825 0.048 Uiso 1 1 calc R U .
C92 C 0.5056(4) 0.2772(4) 0.7761(9) 0.055(4) Uani 1 1 d . . .
C80 C 0.5642(3) 0.3906(5) 0.5702(10) 0.057(4) Uani 1 1 d . . .
C10 C 0.4550(4) 0.0317(4) 0.7671(10) 0.055(4) Uani 1 1 d . . .
H10A H 0.4814 0.0317 0.7642 0.083 Uiso 1 1 calc R U .
H10B H 0.4463 0.0070 0.7771 0.083 Uiso 1 1 calc R U .
H10C H 0.4471 0.0471 0.8177 0.083 Uiso 1 1 calc R U .
C24 C 0.6158(4) 0.3494(4) 0.1797(10) 0.047(3) Uani 1 1 d . . .
H24A H 0.6366 0.3385 0.2107 0.070 Uiso 1 1 calc R U .
H24B H 0.6229 0.3726 0.1529 0.070 Uiso 1 1 calc R U .
H24C H 0.6073 0.3332 0.1311 0.070 Uiso 1 1 calc R U .
C54 C 0.3323(3) 0.1869(3) 0.3022(10) 0.044(3) Uani 1 1 d . . .
H54 H 0.3144 0.1763 0.2641 0.052 Uiso 1 1 calc R U .
C46 C 0.6271(4) 0.2568(4) 1.0659(10) 0.050(3) Uani 1 1 d . . .
H46A H 0.6513 0.2482 1.0501 0.074 Uiso 1 1 calc R U .
H46B H 0.6273 0.2668 1.1280 0.074 Uiso 1 1 calc R U .
H46C H 0.6198 0.2756 1.0225 0.074 Uiso 1 1 calc R U .
C22 C 0.4355(3) 0.1953(3) 0.0904(8) 0.039(3) Uani 1 1 d . . .
H22A H 0.4440 0.1714 0.1095 0.058 Uiso 1 1 calc R U .
H22B H 0.4280 0.1944 0.0261 0.058 Uiso 1 1 calc R U .
H22C H 0.4150 0.2025 0.1286 0.058 Uiso 1 1 calc R U .
C12 C 0.4270(4) 0.1038(4) 0.2017(9) 0.048(3) Uani 1 1 d . . .
H12A H 0.4493 0.1140 0.1765 0.071 Uiso 1 1 calc R U .
H12B H 0.4111 0.0963 0.1515 0.071 Uiso 1 1 calc R U .
H12C H 0.4328 0.0828 0.2399 0.071 Uiso 1 1 calc R U .
C33 C 0.6557(4) 0.3634(3) 0.4422(10) 0.049(4) Uani 1 1 d . . .
H33A H 0.6654 0.3803 0.4887 0.059 Uiso 1 1 calc R U .
H33B H 0.6431 0.3778 0.3948 0.059 Uiso 1 1 calc R U .
C72 C 0.5002(4) 0.4494(3) 0.0297(10) 0.048(3) Uani 1 1 d . . .
H72A H 0.4777 0.4423 -0.0006 0.072 Uiso 1 1 calc R U .
H72B H 0.5137 0.4659 -0.0099 0.072 Uiso 1 1 calc R U .
H72C H 0.4946 0.4615 0.0877 0.072 Uiso 1 1 calc R U .
C30 C 0.6685(3) 0.3342(3) 0.6216(10) 0.042(3) Uani 1 1 d . . .
H30 H 0.6844 0.3527 0.6020 0.050 Uiso 1 1 calc R U .
C48 C 0.4898(5) 0.0679(4) 0.9850(12) 0.064(4) Uani 1 1 d . . .
H48A H 0.5012 0.0551 0.9337 0.096 Uiso 1 1 calc R U .
H48B H 0.4737 0.0513 1.0178 0.096 Uiso 1 1 calc R U .
H48C H 0.5085 0.0767 1.0269 0.096 Uiso 1 1 calc R U .
C79 C 0.5796(3) 0.4234(4) 0.5349(12) 0.057(4) Uani 1 1 d . . .
H79 H 0.5965 0.4359 0.5719 0.069 Uiso 1 1 calc R U .
C34 C 0.6864(4) 0.3426(4) 0.3988(11) 0.058(4) Uani 1 1 d . . .
H34A H 0.7011 0.3314 0.4468 0.087 Uiso 1 1 calc R U .
H34B H 0.7014 0.3592 0.3628 0.087 Uiso 1 1 calc R U .
H34C H 0.6766 0.3239 0.3587 0.087 Uiso 1 1 calc R U .
C90 C 0.4681(4) 0.2296(4) 0.8277(9) 0.049(3) Uani 1 1 d . . .
H90 H 0.4609 0.2152 0.8783 0.058 Uiso 1 1 calc R U .
C89 C 0.4499(3) 0.2237(4) 0.7418(10) 0.055(4) Uani 1 1 d . . .
C91 C 0.4945(4) 0.2540(4) 0.8417(10) 0.058(4) Uani 1 1 d . . .
H91 H 0.5058 0.2549 0.9001 0.069 Uiso 1 1 calc R U .
C78 C 0.5714(4) 0.4374(4) 0.4520(11) 0.057(4) Uani 1 1 d . . .
H78 H 0.5821 0.4596 0.4341 0.068 Uiso 1 1 calc R U .
C84 C 0.6027(5) 0.3791(5) 0.7885(15) 0.084(6) Uani 1 1 d . . .
H84A H 0.5793 0.3785 0.8198 0.126 Uiso 1 1 calc R U .
H84B H 0.6203 0.3918 0.8267 0.126 Uiso 1 1 calc R U .
H84C H 0.6109 0.3543 0.7777 0.126 Uiso 1 1 calc R U .
C81 C 0.5538(4) 0.4660(4) 0.2723(13) 0.063(4) Uani 1 1 d . . .
H81A H 0.5566 0.4841 0.3216 0.075 Uiso 1 1 calc R U .
H81B H 0.5382 0.4764 0.2241 0.075 Uiso 1 1 calc R U .
C98 C 0.4939(3) 0.3854(4) 0.7233(11) 0.073(5) Uani 1 1 d D . .
H98A H 0.4980 0.3931 0.6593 0.087 Uiso 1 1 calc R U .
H98B H 0.5094 0.3642 0.7352 0.087 Uiso 1 1 calc R U .
C83 C 0.5990(4) 0.3974(4) 0.7027(10) 0.050(3) Uani 1 1 d . . .
H83A H 0.6221 0.3977 0.6688 0.061 Uiso 1 1 calc R U .
H83B H 0.5907 0.4226 0.7117 0.061 Uiso 1 1 calc R U .
C59 C 0.3149(4) 0.2220(6) 0.1348(11) 0.075(6) Uani 1 1 d . . .
H59A H 0.3108 0.1956 0.1359 0.090 Uiso 1 1 calc R U .
H59B H 0.3180 0.2293 0.0700 0.090 Uiso 1 1 calc R U .
C97 C 0.5224(3) 0.1396(3) 0.2625(12) 0.079(6) Uani 1 1 d D . .
H97A H 0.5100 0.1377 0.3222 0.095 Uiso 1 1 calc R U .
H97B H 0.5076 0.1550 0.2217 0.095 Uiso 1 1 calc R U .
C35 C 0.6908(4) 0.2786(5) 0.8701(12) 0.073(5) Uani 1 1 d . . .
H35A H 0.6890 0.2691 0.9332 0.088 Uiso 1 1 calc R U .
H35B H 0.6963 0.3047 0.8737 0.088 Uiso 1 1 calc R U .
C82 C 0.5908(4) 0.4561(4) 0.2322(12) 0.068(5) Uani 1 1 d . . .
H82A H 0.6031 0.4391 0.2733 0.101 Uiso 1 1 calc R U .
H82B H 0.6054 0.4780 0.2256 0.101 Uiso 1 1 calc R U .
H82C H 0.5875 0.4448 0.1721 0.101 Uiso 1 1 calc R U .
C95 C 0.4185(5) 0.1644(7) 0.7645(17) 0.125(11) Uani 1 1 d . . .
H95A H 0.4182 0.1455 0.7166 0.150 Uiso 1 1 calc R U .
H95B H 0.4398 0.1599 0.8037 0.150 Uiso 1 1 calc R U .
C96 C 0.3878(5) 0.1602(5) 0.8179(15) 0.085(6) Uani 1 1 d . . .
H96A H 0.3913 0.1726 0.8766 0.128 Uiso 1 1 calc R U .
H96B H 0.3836 0.1345 0.8288 0.128 Uiso 1 1 calc R U .
H96C H 0.3670 0.1706 0.7860 0.128 Uiso 1 1 calc R U .
C60 C 0.2834(4) 0.2400(5) 0.1718(13) 0.078(6) Uani 1 1 d . . .
H60A H 0.2824 0.2364 0.2382 0.117 Uiso 1 1 calc R U .
H60B H 0.2616 0.2299 0.1437 0.117 Uiso 1 1 calc R U .
H60C H 0.2847 0.2659 0.1584 0.117 Uiso 1 1 calc R U .
C93 C 0.5584(5) 0.3019(6) 0.8699(14) 0.092(7) Uani 1 1 d . . .
H93A H 0.5623 0.2773 0.8942 0.110 Uiso 1 1 calc R U .
H93B H 0.5821 0.3119 0.8511 0.110 Uiso 1 1 calc R U .
C36 C 0.7215(5) 0.2587(7) 0.8177(19) 0.115(9) Uani 1 1 d . . .
H36A H 0.7146 0.2335 0.8078 0.173 Uiso 1 1 calc R U .
H36B H 0.7438 0.2597 0.8538 0.173 Uiso 1 1 calc R U .
H36C H 0.7254 0.2705 0.7584 0.173 Uiso 1 1 calc R U .
C94 C 0.5431(6) 0.3234(5) 0.9358(15) 0.095(6) Uani 1 1 d . . .
Cl8B Cl 0.6799(3) 0.2409(3) 0.4476(8) 0.095(3) Uiso 0.5 1 d D . P
C99 C 0.3571(3) 0.2602(4) 0.6502(11) 0.116(8) Uiso 1 1 d D . .
Cl5B Cl 0.3210(3) 0.2668(4) 0.5753(10) 0.131(5) Uiso 0.5 1 d D . P
C100 C 0.6490(5) 0.2562(5) 0.3632(13) 0.156(11) Uiso 1 1 d D . .
Cl8 Cl 0.6380(8) 0.2127(5) 0.398(2) 0.264(13) Uiso 0.5 1 d D . P
Cl7B Cl 0.6251(4) 0.2188(4) 0.3167(12) 0.152(6) Uiso 0.5 1 d D . P
Cl7 Cl 0.6834(6) 0.2563(6) 0.2808(16) 0.205(9) Uiso 0.5 1 d D . P

loop_
_atom_site_aniso_label
_atom_site_aniso_U_11
_atom_site_aniso_U_22
_atom_site_aniso_U_33
_atom_site_aniso_U_23
_atom_site_aniso_U_13
_atom_site_aniso_U_12
Mn1 0.0194(8) 0.0217(8) 0.0222(8) 0.0014(6) -0.0035(6) -0.0001(6)
Mn2 0.0190(8) 0.0266(8) 0.0209(8) 0.0017(7) -0.0040(6) 0.0023(6)
Cl1 0.074(3) 0.128(4) 0.051(2) -0.004(3) -0.004(2) 0.043(3)
Cl3 0.080(3) 0.092(3) 0.071(3) 0.024(2) 0.031(2) 0.027(2)
Cl2 0.160(5) 0.069(3) 0.044(2) -0.004(2) -0.024(3) 0.059(3)
Cl4 0.166(5) 0.053(2) 0.051(3) -0.0018(19) 0.024(3) 0.010(3)
O11 0.033(4) 0.024(4) 0.019(4) 0.001(3) -0.008(3) 0.000(3)
O2 0.033(4) 0.042(4) 0.019(4) 0.003(3) -0.007(3) -0.011(3)
O3 0.031(4) 0.030(4) 0.020(4) 0.006(3) -0.005(3) 0.003(3)
O1 0.036(4) 0.026(4) 0.036(5) 0.001(3) -0.003(3) -0.014(3)
O8 0.042(5) 0.042(5) 0.023(4) 0.008(4) 0.004(3) -0.007(4)
O7 0.035(4) 0.035(4) 0.025(4) -0.004(3) -0.009(3) 0.003(3)
O4 0.043(5) 0.025(4) 0.041(5) 0.012(4) -0.009(4) -0.010(3)
O9 0.037(5) 0.037(5) 0.055(6) 0.021(4) 0.000(4) -0.013(4)
N16 0.027(5) 0.031(5) 0.029(5) 0.014(4) 0.001(4) 0.003(4)
O5 0.054(5) 0.041(5) 0.043(5) 0.021(4) -0.017(4) -0.024(4)
O13 0.047(5) 0.036(5) 0.061(7) 0.000(5) 0.009(5) -0.016(4)
N1 0.015(4) 0.022(4) 0.022(5) 0.001(3) -0.004(3) -0.005(3)
N5 0.023(4) 0.021(4) 0.022(5) -0.002(4) -0.003(4) 0.000(3)
N2 0.017(4) 0.029(5) 0.020(5) 0.002(4) -0.003(3) 0.004(4)
N11 0.018(4) 0.020(4) 0.019(5) 0.000(3) -0.003(3) -0.002(3)
N9 0.020(4) 0.017(4) 0.024(5) 0.007(3) -0.005(3) -0.001(3)
O12 0.048(5) 0.041(5) 0.040(5) 0.017(4) -0.010(4) -0.019(4)
N12 0.023(4) 0.017(4) 0.041(6) 0.000(4) -0.001(4) -0.002(3)
N7 0.019(4) 0.020(4) 0.019(5) 0.001(3) 0.002(3) 0.001(3)
O6 0.031(4) 0.067(6) 0.028(5) 0.008(4) -0.012(4) -0.011(4)
N4 0.024(4) 0.025(4) 0.026(5) 0.005(4) -0.007(4) 0.001(4)
N10 0.024(4) 0.025(5) 0.025(5) 0.004(4) -0.007(4) 0.002(4)
N3 0.022(4) 0.025(4) 0.023(5) 0.000(4) -0.011(4) 0.004(4)
O14 0.029(5) 0.107(8) 0.048(7) -0.045(6) -0.018(4) 0.010(5)
O10 0.032(4) 0.077(6) 0.038(5) 0.003(5) -0.008(4) -0.033(4)
N6 0.024(4) 0.018(4) 0.029(5) 0.004(4) -0.005(4) 0.001(3)
N13 0.022(4) 0.036(5) 0.024(5) -0.010(4) -0.001(4) 0.004(4)
N15 0.022(4) 0.027(5) 0.020(5) 0.002(4) -0.006(4) 0.004(4)
N8 0.019(4) 0.028(4) 0.025(5) 0.002(4) 0.003(4) -0.003(4)
N14 0.024(5) 0.041(5) 0.034(6) -0.020(5) -0.004(4) 0.005(4)
N18 0.022(4) 0.032(5) 0.026(5) 0.004(4) -0.003(4) 0.001(4)
N17 0.023(4) 0.033(5) 0.018(5) 0.010(4) -0.008(4) -0.011(4)
C44 0.022(5) 0.032(6) 0.021(6) 0.003(4) 0.002(4) -0.002(4)
C39 0.021(5) 0.023(5) 0.024(6) -0.008(4) 0.000(4) 0.004(4)
C76 0.025(6) 0.039(6) 0.026(6) 0.000(5) 0.000(5) 0.006(5)
C17 0.025(5) 0.021(5) 0.030(6) 0.020(5) 0.004(5) 0.006(4)
C62 0.021(5) 0.018(5) 0.030(6) 0.005(4) 0.000(4) 0.002(4)
C40 0.026(5) 0.016(5) 0.024(6) 0.003(4) -0.001(4) 0.001(4)
C28 0.021(5) 0.026(5) 0.021(6) -0.006(4) -0.006(4) 0.000(4)
C52 0.021(5) 0.020(5) 0.045(8) 0.010(5) 0.009(5) 0.000(4)
C19 0.036(6) 0.033(6) 0.012(5) 0.001(4) -0.008(4) 0.013(5)
C2 0.019(5) 0.022(5) 0.024(6) -0.002(4) 0.001(4) 0.001(4)
C61 0.019(5) 0.014(5) 0.028(6) 0.001(4) -0.008(4) 0.005(4)
C49 0.021(5) 0.029(5) 0.029(6) 0.001(5) -0.003(5) 0.005(4)
C15 0.018(5) 0.036(6) 0.021(6) 0.004(5) -0.004(4) 0.006(4)
C14 0.025(5) 0.023(5) 0.022(6) 0.001(4) -0.002(4) 0.012(4)
C5 0.023(5) 0.035(6) 0.031(6) 0.000(5) 0.006(5) -0.008(4)
C16 0.020(5) 0.022(5) 0.024(5) -0.003(4) -0.002(4) 0.002(4)
C20 0.024(5) 0.023(5) 0.026(6) -0.006(4) 0.000(4) 0.000(4)
C26 0.022(5) 0.029(5) 0.023(6) 0.003(4) -0.012(4) -0.006(4)
O15 0.110(9) 0.072(7) 0.057(7) -0.020(6) -0.063(7) 0.017(7)
C1 0.017(5) 0.031(5) 0.019(5) -0.003(4) 0.004(4) 0.007(4)
C45 0.044(7) 0.053(7) 0.018(6) -0.015(5) -0.002(5) 0.008(6)
C88 0.027(6) 0.046(7) 0.022(6) 0.011(5) -0.001(5) 0.014(5)
C41 0.024(5) 0.028(5) 0.028(6) -0.004(5) -0.006(4) 0.004(4)
C4 0.024(5) 0.036(6) 0.014(5) -0.001(4) 0.002(4) 0.009(4)
C37 0.023(5) 0.021(5) 0.017(5) -0.005(4) -0.006(4) 0.011(4)
C8 0.018(5) 0.038(6) 0.033(7) -0.008(5) 0.007(5) 0.000(5)
C68 0.023(5) 0.024(5) 0.032(6) 0.005(5) -0.009(5) 0.005(4)
C38 0.024(5) 0.023(5) 0.021(5) 0.005(4) -0.005(4) 0.012(4)
C13 0.018(5) 0.021(5) 0.021(5) -0.002(4) -0.001(4) 0.001(4)
C27 0.026(5) 0.022(5) 0.034(6) -0.003(5) 0.000(5) 0.001(4)
C63 0.029(6) 0.023(5) 0.031(7) 0.008(5) -0.001(5) 0.002(4)
C3 0.019(5) 0.031(6) 0.029(6) 0.001(5) 0.003(4) 0.001(4)
C73 0.014(5) 0.022(5) 0.029(6) -0.004(4) -0.004(4) 0.000(4)
C50 0.016(5) 0.029(5) 0.042(7) -0.003(5) 0.003(5) -0.003(4)
C66 0.044(7) 0.048(7) 0.026(7) 0.017(5) 0.000(5) -0.006(6)
C18 0.050(6) 0.069(6) 0.027(5) 0.022(5) 0.011(4) 0.039(5)
C56 0.035(6) 0.026(6) 0.042(8) 0.004(5) 0.001(5) -0.001(5)
C65 0.031(6) 0.026(5) 0.035(7) 0.015(5) -0.006(5) -0.001(5)
C25 0.031(5) 0.017(5) 0.026(6) 0.005(4) 0.000(5) 0.000(4)
C21 0.038(6) 0.034(6) 0.015(5) 0.000(4) -0.005(5) 0.003(5)
C55 0.040(7) 0.033(6) 0.047(8) 0.000(6) 0.006(6) -0.010(5)
C75 0.018(5) 0.048(7) 0.040(7) -0.021(6) -0.002(5) -0.001(5)
C67 0.031(6) 0.037(6) 0.025(6) 0.014(5) -0.003(5) 0.000(5)
C42 0.036(6) 0.051(7) 0.019(6) -0.005(5) -0.006(5) 0.011(6)
C64 0.026(5) 0.017(5) 0.026(6) 0.005(4) 0.001(4) 0.008(4)
O16 0.062(7) 0.144(12) 0.091(10) 0.103(9) -0.002(7) 0.002(8)
C70 0.059(8) 0.045(7) 0.028(7) -0.018(6) -0.011(6) 0.017(6)
C85 0.029(4) 0.054(5) 0.020(4) 0.007(4) -0.003(3) 0.029(4)
C6 0.041(7) 0.044(7) 0.031(7) -0.006(5) 0.005(5) -0.018(6)
C51 0.030(6) 0.028(6) 0.037(7) 0.004(5) 0.004(5) 0.005(5)
C74 0.024(5) 0.035(6) 0.040(7) -0.014(6) 0.006(5) -0.008(5)
C43 0.038(7) 0.038(6) 0.028(7) 0.006(5) -0.001(5) 0.001(5)
C57 0.042(7) 0.036(7) 0.073(10) 0.012(7) 0.010(7) -0.019(6)
C87 0.029(4) 0.054(5) 0.020(4) 0.007(4) -0.003(3) 0.029(4)
C77 0.023(6) 0.038(7) 0.072(10) -0.036(7) 0.016(6) -0.012(5)
C32 0.032(6) 0.036(6) 0.039(7) -0.005(5) -0.010(5) -0.007(5)
C58 0.047(8) 0.043(7) 0.057(9) 0.013(7) 0.005(7) -0.012(6)
C69 0.038(6) 0.043(7) 0.025(6) -0.005(5) -0.010(5) 0.002(5)
C53 0.026(6) 0.043(7) 0.025(6) -0.004(5) 0.004(5) -0.008(5)
C29 0.039(6) 0.026(6) 0.040(7) 0.008(5) -0.009(6) -0.012(5)
C11 0.043(5) 0.065(6) 0.044(6) -0.011(5) -0.018(4) -0.013(5)
C86 0.031(6) 0.050(7) 0.030(7) -0.007(6) -0.007(5) 0.019(5)
C47 0.055(8) 0.052(8) 0.025(7) 0.014(6) 0.012(6) -0.024(6)
C23 0.038(6) 0.040(7) 0.027(6) 0.006(5) 0.011(5) -0.003(5)
C7 0.040(6) 0.040(6) 0.030(7) -0.005(6) 0.001(5) -0.014(5)
C71 0.058(8) 0.049(8) 0.034(7) 0.019(6) -0.002(6) -0.018(6)
C31 0.030(6) 0.040(7) 0.041(8) -0.009(6) -0.006(5) -0.013(5)
C9 0.057(8) 0.028(6) 0.034(7) 0.003(5) 0.015(6) -0.013(5)
C92 0.068(10) 0.071(10) 0.026(7) 0.014(7) 0.002(7) 0.042(8)
C80 0.025(6) 0.103(12) 0.043(9) -0.049(9) -0.010(6) 0.009(7)
C10 0.082(11) 0.044(8) 0.039(8) 0.008(6) -0.009(7) -0.012(7)
C24 0.051(8) 0.044(7) 0.044(8) -0.001(6) 0.019(7) 0.005(6)
C54 0.028(6) 0.040(7) 0.063(10) -0.008(6) -0.001(6) -0.017(5)
C46 0.053(8) 0.059(8) 0.037(8) -0.028(7) -0.006(6) 0.014(7)
C22 0.037(6) 0.048(7) 0.030(7) 0.002(5) -0.013(5) 0.002(5)
C12 0.062(9) 0.049(8) 0.031(7) -0.004(6) 0.007(6) -0.017(7)
C33 0.058(8) 0.040(7) 0.050(9) 0.021(6) -0.018(7) -0.023(6)
C72 0.068(9) 0.035(7) 0.042(8) 0.007(6) -0.009(7) -0.002(6)
C30 0.035(7) 0.036(7) 0.053(9) 0.001(6) 0.003(6) -0.019(5)
C48 0.083(11) 0.052(9) 0.056(10) 0.018(8) -0.020(8) -0.011(8)
C79 0.025(6) 0.063(9) 0.085(13) -0.039(9) 0.010(7) -0.017(6)
C34 0.068(10) 0.058(9) 0.048(9) 0.008(7) 0.005(7) -0.027(8)
C90 0.050(6) 0.069(6) 0.027(5) 0.022(5) 0.011(4) 0.039(5)
C89 0.030(7) 0.093(11) 0.042(8) 0.038(8) 0.003(6) 0.021(7)
C91 0.054(9) 0.091(12) 0.029(8) -0.009(7) -0.003(6) 0.034(8)
C78 0.040(8) 0.075(10) 0.056(10) -0.024(8) 0.003(7) -0.020(7)
C84 0.070(11) 0.080(12) 0.101(16) 0.018(11) -0.006(11) -0.020(9)
C81 0.069(10) 0.034(7) 0.085(12) -0.003(7) 0.009(9) -0.021(7)
C98 0.090(13) 0.075(11) 0.054(10) 0.006(9) 0.018(9) 0.027(9)
C83 0.043(5) 0.065(6) 0.044(6) -0.011(5) -0.018(4) -0.013(5)
C59 0.055(10) 0.130(16) 0.041(9) 0.015(10) -0.021(8) -0.040(10)
C97 0.092(13) 0.097(13) 0.049(10) -0.021(9) 0.001(9) 0.037(11)
C35 0.064(10) 0.102(13) 0.054(10) 0.023(10) -0.038(9) -0.032(10)
C82 0.073(11) 0.069(10) 0.061(10) -0.009(8) 0.013(9) -0.031(9)
C95 0.063(12) 0.19(2) 0.118(19) 0.088(18) 0.036(12) 0.079(15)
C96 0.076(12) 0.072(11) 0.107(16) 0.045(11) -0.036(12) -0.026(9)
C60 0.041(8) 0.107(13) 0.086(13) 0.054(11) -0.016(9) -0.022(9)
C93 0.080(13) 0.109(16) 0.087(15) 0.039(12) 0.020(11) 0.045(12)
C36 0.062(12) 0.15(2) 0.14(2) 0.043(18) -0.024(14) -0.004(13)
C94 0.128(17) 0.080(13) 0.077(14) -0.009(11) -0.008(13) 0.028(12)

loop_
_atom_type_symbol
_atom_type_description
_atom_type_scat_dispersion_real
_atom_type_scat_dispersion_imag
_atom_type_scat_source
C C 0.0033 0.0016 'International Tables Vol C Tables 4.2.6.8 and 6.1.1.4'
N N 0.0061 0.0033 'International Tables Vol C Tables 4.2.6.8 and 6.1.1.4'
O O 0.0106 0.0060 'International Tables Vol C Tables 4.2.6.8 and 6.1.1.4'
Cl Cl 0.1484 0.1585 'International Tables Vol C Tables 4.2.6.8 and 6.1.1.4'
Mn Mn 0.3368 0.7283 'International Tables Vol C Tables 4.2.6.8 and 6.1.1.4'
H H 0.0000 0.0000 'International Tables Vol C Tables 4.2.6.8 and 6.1.1.4'

loop_
_geom_angle_atom_site_label_1
_geom_angle_atom_site_label_2
_geom_angle_atom_site_label_3
_geom_angle
N17 Mn1 N1 100.4(4)
N17 Mn1 N7 102.1(4)
N1 Mn1 N7 88.6(3)
N17 Mn1 N5 102.5(4)
N1 Mn1 N5 157.1(3)
N7 Mn1 N5 86.9(3)
N17 Mn1 N3 102.0(4)
N1 Mn1 N3 86.4(3)
N7 Mn1 N3 155.9(3)
N5 Mn1 N3 88.6(3)
N18 Mn2 N15 101.5(4)
N18 Mn2 N13 101.3(4)
N15 Mn2 N13 87.2(4)
N18 Mn2 N11 102.1(4)
N15 Mn2 N11 156.4(3)
N13 Mn2 N11 88.2(3)
N18 Mn2 N9 102.6(4)
N15 Mn2 N9 88.6(3)
N13 Mn2 N9 156.1(3)
N11 Mn2 N9 86.3(3)
C68 O11 C69 116.0(8)
C8 O2 C11 117.3(9)
C20 O3 C21 116.0(8)
C5 O1 C9 116.6(9)
C44 O8 C47 117.7(9)
C41 O7 C45 116.3(9)
C17 O4 C23 118.3(9)
C56 O9 C57 118.9(10)
C52 N16 C88 122.4(9)
C29 O5 C33 118.7(9)
C77 O13 C81 119.4(11)
C2 N1 C1 107.9(8)
C2 N1 Mn1 123.9(7)
C1 N1 Mn1 126.1(7)
C25 N5 C28 108.1(8)
C25 N5 Mn1 124.4(7)
C28 N5 Mn1 125.3(7)
C1 N2 C13 122.7(9)
C62 N11 C61 107.8(8)
C62 N11 Mn2 124.4(7)
C61 N11 Mn2 127.2(7)
C49 N9 C52 108.5(8)
C49 N9 Mn2 125.9(7)
C52 N9 Mn2 123.4(7)
C65 O12 C71 118.6(10)
C62 N12 C73 123.0(9)
C40 N7 C37 107.9(8)
C40 N7 Mn1 125.6(7)
C37 N7 Mn1 126.2(7)
C32 O6 C35 118.5(10)
C25 N4 C16 122.0(9)
C61 N10 C49 121.1(9)
C13 N3 C16 107.6(9)
C13 N3 Mn1 126.8(7)
C16 N3 Mn1 123.5(7)
C80 O14 C83 110.0(12)
C53 O10 C59 118.3(10)
C28 N6 C37 121.4(9)
C73 N13 C76 107.0(9)
C73 N13 Mn2 123.6(7)
C76 N13 Mn2 126.8(8)
C88 N15 C85 107.5(9)
C88 N15 Mn2 125.6(7)
C85 N15 Mn2 125.5(7)
C40 N8 C2 121.9(9)
C76 N14 C85 122.5(10)
O8 C44 C39 118.7(9)
O8 C44 C43 125.1(10)
C39 C44 C43 116.2(10)
C44 C39 C38 122.8(10)
C44 C39 C40 131.8(9)
C38 C39 C40 105.2(9)
N14 C76 N13 127.1(10)
N14 C76 C75 123.7(10)
N13 C76 C75 109.1(10)
O4 C17 C18 127.2(10)
O4 C17 C15 118.3(10)
C18 C17 C15 114.6(11)
N12 C62 N11 128.2(10)
N12 C62 C63 123.0(9)
N11 C62 C63 108.7(9)
N8 C40 N7 127.7(10)
N8 C40 C39 122.4(9)
N7 C40 C39 109.9(9)
N6 C28 N5 127.4(9)
N6 C28 C27 123.6(9)
N5 C28 C27 108.9(9)
N16 C52 N9 128.2(10)
N16 C52 C51 123.0(9)
N9 C52 C51 108.8(10)
C18 C19 C20 123.4(10)
C18 C19 H19 118.3
C20 C19 H19 118.3
N8 C2 N1 128.0(9)
N8 C2 C3 122.7(9)
N1 C2 C3 109.3(9)
N10 C61 N11 127.3(9)
N10 C61 C64 123.3(9)
N11 C61 C64 109.4(8)
N10 C49 N9 128.3(9)
N10 C49 C50 123.1(10)
N9 C49 C50 108.6(9)
C14 C15 C17 122.9(10)
C14 C15 C16 105.9(9)
C17 C15 C16 131.1(10)
C15 C14 C20 119.0(10)
C15 C14 C13 105.6(9)
C20 C14 C13 135.4(9)
O1 C5 C3 119.2(10)
O1 C5 C6 123.8(9)
C3 C5 C6 116.8(11)
N4 C16 N3 129.3(10)
N4 C16 C15 120.4(9)
N3 C16 C15 110.3(8)
C19 C20 O3 123.8(10)
C19 C20 C14 117.6(9)
O3 C20 C14 118.6(9)
C27 C26 C29 122.6(9)
C27 C26 C25 106.7(9)
C29 C26 C25 130.7(10)
C92 O15 C93 124.9(14)
N2 C1 N1 127.3(9)
N2 C1 C4 123.4(9)
N1 C1 C4 109.2(9)
O7 C45 C46 108.1(10)
O7 C45 H45A 110.1
C46 C45 H45A 110.1
O7 C45 H45B 110.1
C46 C45 H45B 110.1
H45A C45 H45B 108.4
N16 C88 N15 127.4(10)
N16 C88 C87 122.7(11)
N15 C88 C87 109.9(10)
O7 C41 C42 125.7(10)
O7 C41 C38 118.4(10)
C42 C41 C38 115.9(10)
C3 C4 C8 121.8(10)
C3 C4 C1 106.7(9)
C8 C4 C1 131.4(10)
N6 C37 N7 128.0(9)
N6 C37 C38 123.1(9)
N7 C37 C38 108.9(8)
O2 C8 C7 125.6(10)
O2 C8 C4 118.5(9)
C7 C8 C4 115.9(11)
O11 C68 C67 124.1(10)
O11 C68 C64 119.4(9)
C67 C68 C64 116.4(10)
C39 C38 C41 120.0(10)
C39 C38 C37 108.0(9)
C41 C38 C37 131.8(9)
N2 C13 N3 126.1(9)
N2 C13 C14 123.3(9)
N3 C13 C14 110.6(8)
C26 C27 C32 121.2(10)
C26 C27 C28 106.5(9)
C32 C27 C28 132.2(10)
C64 C63 C62 108.4(9)
C64 C63 C65 121.3(10)
C62 C63 C65 130.2(10)
C5 C3 C4 121.1(10)
C5 C3 C2 132.1(10)
C4 C3 C2 106.8(9)
N12 C73 N13 127.1(9)
N12 C73 C74 122.5(10)
N13 C73 C74 110.4(9)
C51 C50 C53 121.1(10)
C51 C50 C49 106.9(9)
C53 C50 C49 131.9(11)
C65 C66 C67 122.7(11)
C65 C66 H66 118.6
C67 C66 H66 118.6
C19 C18 C17 122.5(11)
C19 C18 H18 118.8
C17 C18 H18 118.8
O9 C56 C55 125.5(10)
O9 C56 C51 117.5(10)
C55 C56 C51 117.0(11)
C66 C65 O12 126.8(10)
C66 C65 C63 116.8(10)
O12 C65 C63 116.4(10)
N4 C25 N5 128.4(9)
N4 C25 C26 121.8(9)
N5 C25 C26 109.6(9)
O3 C21 C22 109.0(9)
O3 C21 H21A 109.9
C22 C21 H21A 109.9
O3 C21 H21B 109.9
C22 C21 H21B 109.9
H21A C21 H21B 108.3
C56 C55 C54 119.9(11)
C56 C55 H55 120.1
C54 C55 H55 120.1
C74 C75 C80 120.2(13)
C74 C75 C76 107.3(9)
C80 C75 C76 132.5(13)
C66 C67 C68 121.6(11)
C66 C67 H67 119.2
C68 C67 H67 119.2
C43 C42 C41 123.4(11)
C43 C42 H42 118.3
C41 C42 H42 118.3
C63 C64 C68 121.2(10)
C63 C64 C61 105.6(9)
C68 C64 C61 133.2(9)
C89 O16 C95 125.0(15)
C69 C70 H70A 109.5
C69 C70 H70B 109.5
H70A C70 H70B 109.5
C69 C70 H70C 109.5
H70A C70 H70C 109.5
H70B C70 H70C 109.5
N14 C85 N15 127.2(10)
N14 C85 C86 124.3(11)
N15 C85 C86 108.4(10)
C7 C6 C5 121.3(11)
C7 C6 H6 119.3
C5 C6 H6 119.3
C50 C51 C56 122.0(11)
C50 C51 C52 107.0(9)
C56 C51 C52 130.9(11)
C75 C74 C77 123.8(11)
C75 C74 C73 106.1(10)
C77 C74 C73 130.0(12)
C42 C43 C44 121.7(11)
C42 C43 H43 119.2
C44 C43 H43 119.2
O9 C57 C58 110.2(10)
C86 C87 C89 121.7(12)
C86 C87 C88 107.2(11)
C89 C87 C88 131.1(13)
O13 C77 C78 126.3(13)
O13 C77 C74 118.1(10)
C78 C77 C74 115.5(15)
O6 C32 C31 124.8(10)
O6 C32 C27 119.6(10)
C31 C32 C27 115.6(11)
C57 C58 H58A 109.5
C57 C58 H58B 109.5
H58A C58 H58B 109.5
C57 C58 H58C 109.5
H58A C58 H58C 109.5
H58B C58 H58C 109.5
O11 C69 C70 107.8(9)
O11 C69 H69A 110.1
C70 C69 H69A 110.1
O11 C69 H69B 110.1
C70 C69 H69B 110.1
H69A C69 H69B 108.5
O10 C53 C54 124.7(11)
O10 C53 C50 118.7(10)
C54 C53 C50 116.5(11)
O5 C29 C30 126.2(10)
O5 C29 C26 117.6(10)
C30 C29 C26 116.2(11)
O2 C11 C12 111.1(11)
O2 C11 H11A 109.4
C12 C11 H11A 109.4
O2 C11 H11B 109.4
C12 C11 H11B 109.4
H11A C11 H11B 108.0
C87 C86 C92 123.2(13)
C87 C86 C85 106.9(10)
C92 C86 C85 129.8(13)
C48 C47 O8 113.8(12)
C48 C47 H47A 108.8
O8 C47 H47A 108.8
C48 C47 H47B 108.8
O8 C47 H47B 108.8
H47A C47 H47B 107.7
O4 C23 C24 112.5(10)
C6 C7 C8 123.1(11)
C6 C7 H7 118.5
C8 C7 H7 118.5
O12 C71 C72 112.8(11)
O12 C71 H71A 109.0
C72 C71 H71A 109.0
O12 C71 H71B 109.0
C72 C71 H71B 109.0
H71A C71 H71B 107.8
C30 C31 C32 123.8(10)
C30 C31 H31 118.1
C32 C31 H31 118.1
O1 C9 C10 107.6(10)
O1 C9 H9A 110.2
C10 C9 H9A 110.2
O1 C9 H9B 110.2
C10 C9 H9B 110.2
H9A C9 H9B 108.5
O15 C92 C91 124.3(14)
O15 C92 C86 120.5(13)
C91 C92 C86 115.1(16)
O14 C80 C75 119.2(15)
O14 C80 C79 126.3(12)
C75 C80 C79 114.5(14)
C9 C10 H10A 109.5
C9 C10 H10B 109.5
H10A C10 H10B 109.5
C9 C10 H10C 109.5
H10A C10 H10C 109.5
H10B C10 H10C 109.5
C23 C24 H24A 109.5
C23 C24 H24B 109.5
H24A C24 H24B 109.5
C23 C24 H24C 109.5
H24A C24 H24C 109.5
H24B C24 H24C 109.5
C53 C54 C55 123.3(11)
C53 C54 H54 118.3
C55 C54 H54 118.3
C45 C46 H46A 109.5
C45 C46 H46B 109.5
H46A C46 H46B 109.5
C45 C46 H46C 109.5
H46A C46 H46C 109.5
H46B C46 H46C 109.5
C21 C22 H22A 109.5
C21 C22 H22B 109.5
H22A C22 H22B 109.5
C21 C22 H22C 109.5
H22A C22 H22C 109.5
H22B C22 H22C 109.5
C11 C12 H12A 109.5
C11 C12 H12B 109.5
H12A C12 H12B 109.5
C11 C12 H12C 109.5
H12A C12 H12C 109.5
H12B C12 H12C 109.5
O5 C33 C34 110.0(11)
O5 C33 H33A 109.7
C34 C33 H33A 109.7
O5 C33 H33B 109.7
C34 C33 H33B 109.7
H33A C33 H33B 108.2
C71 C72 H72A 109.5
C71 C72 H72B 109.5
H72A C72 H72B 109.5
C71 C72 H72C 109.5
H72A C72 H72C 109.5
H72B C72 H72C 109.5
C31 C30 C29 120.6(10)
C31 C30 H30 119.7
C29 C30 H30 119.7
C47 C48 H48A 109.5
C47 C48 H48B 109.5
H48A C48 H48B 109.5
C47 C48 H48C 109.5
H48A C48 H48C 109.5
H48B C48 H48C 109.5
C78 C79 C80 123.9(13)
C78 C79 H79 118.1
C80 C79 H79 118.1
C33 C34 H34A 109.5
C33 C34 H34B 109.5
H34A C34 H34B 109.5
C33 C34 H34C 109.5
H34A C34 H34C 109.5
H34B C34 H34C 109.5
C91 C90 C89 125.0(13)
C91 C90 H90 117.5
C89 C90 H90 117.5
O16 C89 C87 118.6(12)
O16 C89 C90 129.1(13)
C87 C89 C90 112.3(14)
C92 C91 C90 122.6(14)
C92 C91 H91 118.7
C90 C91 H91 118.7
C79 C78 C77 122.0(15)
C79 C78 H78 119.0
C77 C78 H78 119.0
C83 C84 H84A 109.5
C83 C84 H84B 109.5
H84A C84 H84B 109.5
C83 C84 H84C 109.5
H84A C84 H84C 109.5
H84B C84 H84C 109.5
O13 C81 C82 108.0(12)
O13 C81 H81A 110.1
C82 C81 H81A 110.1
O13 C81 H81B 110.1
C82 C81 H81B 110.1
H81A C81 H81B 108.4
Cl3 C98 Cl4 113.1(7)
Cl3 C98 H98A 109.0
Cl4 C98 H98A 109.0
Cl3 C98 H98B 109.0
Cl4 C98 H98B 109.0
H98A C98 H98B 107.8
C84 C83 O14 103.5(13)
C84 C83 H83A 111.1
O14 C83 H83A 111.1
C84 C83 H83B 111.1
O14 C83 H83B 111.1
H83A C83 H83B 109.0
O10 C59 C60 113.9(15)
O10 C59 H59A 108.8
C60 C59 H59A 108.8
O10 C59 H59B 108.8
C60 C59 H59B 108.8
H59A C59 H59B 107.7
Cl2 C97 Cl1 109.3(7)
Cl2 C97 H97A 109.8
Cl1 C97 H97A 109.8
Cl2 C97 H97B 109.8
Cl1 C97 H97B 109.8
H97A C97 H97B 108.3
O6 C35 C36 109.3(15)
O6 C35 H35A 109.8
C36 C35 H35A 109.8
O6 C35 H35B 109.8
C36 C35 H35B 109.8
H35A C35 H35B 108.3
C81 C82 H82A 109.5
C81 C82 H82B 109.5
H82A C82 H82B 109.5
C81 C82 H82C 109.5
H82A C82 H82C 109.5
H82B C82 H82C 109.5
C96 C95 O16 116.8(17)
C96 C95 H95A 108.1
O16 C95 H95A 108.1
C96 C95 H95B 108.1
O16 C95 H95B 108.1
H95A C95 H95B 107.3
C95 C96 H96A 109.5
C95 C96 H96B 109.5
H96A C96 H96B 109.5
C95 C96 H96C 109.5
H96A C96 H96C 109.5
H96B C96 H96C 109.5
C59 C60 H60A 109.5
C59 C60 H60B 109.5
H60A C60 H60B 109.5
C59 C60 H60C 109.5
H60A C60 H60C 109.5
H60B C60 H60C 109.5
C94 C93 O15 107.9(15)
C94 C93 H93A 110.1
O15 C93 H93A 110.1
C94 C93 H93B 110.1
O15 C93 H93B 110.1
H93A C93 H93B 108.4
C35 C36 H36A 109.5
C35 C36 H36B 109.5
H36A C36 H36B 109.5
C35 C36 H36C 109.5
H36A C36 H36C 109.5
H36B C36 H36C 109.5
C100 Cl8B Cl8 54.3(7)
Cl5B C99 Cl6 114.7(10)
Cl5B C99 Cl5 59.5(8)
Cl6 C99 Cl5 108.1(9)
Cl8 C100 Cl7 111.9(11)
Cl8 C100 Cl8B 69.6(13)
Cl7 C100 Cl8B 90.5(12)
Cl8 C100 Cl7B 43.3(12)
Cl7 C100 Cl7B 95.9(13)
Cl8B C100 Cl7B 109.7(10)
Cl7B Cl8 C100 70.0(9)
Cl7B Cl8 Cl8B 121.7(12)
C100 Cl8 Cl8B 56.1(8)
Cl8 Cl7B C100 66.6(7)

loop_
_geom_bond_atom_site_label_1
_geom_bond_atom_site_label_2
_geom_bond_distance
Mn1 N17 1.555(9)
Mn1 N1 1.967(7)
Mn1 N7 1.974(8)
Mn1 N5 1.989(8)
Mn1 N3 1.989(9)
Mn2 N18 1.540(9)
Mn2 N15 1.969(8)
Mn2 N13 1.979(9)
Mn2 N11 1.985(8)
Mn2 N9 1.985(8)
Cl1 C97 1.775(10)
Cl3 C98 1.744(10)
Cl2 C97 1.762(10)
Cl4 C98 1.760(10)
Cl6 C99 1.757(11)
O11 C68 1.363(12)
O11 C69 1.440(13)
O2 C8 1.370(14)
O2 C11 1.435(14)
O3 C20 1.379(12)
O3 C21 1.460(12)
O1 C5 1.381(14)
O1 C9 1.443(13)
O8 C44 1.353(13)
O8 C47 1.453(13)
O7 C41 1.357(13)
O7 C45 1.442(14)
O4 C17 1.337(13)
O4 C23 1.456(13)
O9 C56 1.351(15)
O9 C57 1.443(14)
N16 C52 1.320(15)
N16 C88 1.339(15)
O5 C29 1.330(15)
O5 C33 1.454(14)
O13 C77 1.368(18)
O13 C81 1.464(15)
N1 C2 1.376(13)
N1 C1 1.386(13)
N5 C25 1.368(13)
N5 C28 1.378(13)
N2 C1 1.316(14)
N2 C13 1.330(13)
N11 C62 1.372(13)
N11 C61 1.387(13)
N9 C49 1.378(14)
N9 C52 1.393(13)
O12 C65 1.355(13)
O12 C71 1.424(14)
N12 C62 1.307(13)
N12 C73 1.319(14)
N7 C40 1.374(13)
N7 C37 1.390(13)
O6 C32 1.362(15)
O6 C35 1.454(16)
N4 C25 1.319(14)
N4 C16 1.322(13)
N10 C61 1.326(13)
N10 C49 1.325(14)
N3 C13 1.362(13)
N3 C16 1.372(13)
O14 C80 1.35(2)
O14 C83 1.495(14)
O10 C53 1.353(15)
O10 C59 1.436(16)
N6 C28 1.321(14)
N6 C37 1.326(13)
N13 C73 1.378(14)
N13 C76 1.380(14)
N15 C88 1.359(14)
N15 C85 1.408(15)
N8 C40 1.320(13)
N8 C2 1.336(14)
N14 C76 1.310(15)
N14 C85 1.330(16)
C44 C39 1.393(15)
C44 C43 1.400(16)
C39 C38 1.399(14)
C39 C40 1.473(15)
C76 C75 1.472(16)
C17 C18 1.404(18)
C17 C15 1.409(14)
C62 C63 1.436(16)
C28 C27 1.451(14)
C52 C51 1.456(16)
C19 C18 1.357(19)
C19 C20 1.360(15)
C19 H19 0.9500
C2 C3 1.469(14)
C61 C64 1.449(15)
C49 C50 1.469(14)
C15 C14 1.409(15)
C15 C16 1.465(15)
C14 C20 1.408(15)
C14 C13 1.471(14)
Cl5 C99 1.764(11)
C5 C3 1.380(15)
C5 C6 1.416(16)
C26 C27 1.396(15)
C26 C29 1.412(15)
C26 C25 1.441(14)
O15 C92 1.32(2)
O15 C93 1.56(2)
C1 C4 1.466(15)
C45 C46 1.479(18)
C45 H45A 0.9900
C45 H45B 0.9900
C88 C87 1.457(16)
C41 C42 1.391(16)
C41 C38 1.425(15)
C4 C3 1.386(15)
C4 C8 1.412(15)
C37 C38 1.448(15)
C8 C7 1.377(16)
C68 C67 1.406(15)
C68 C64 1.412(15)
C27 C32 1.410(15)
C63 C64 1.385(15)
C63 C65 1.439(15)
C73 C74 1.462(14)
C50 C51 1.395(17)
C50 C53 1.405(15)
C66 C65 1.350(17)
C66 C67 1.397(16)
C66 H66 0.9500
C18 H18 0.9500
C56 C55 1.388(17)
C56 C51 1.418(16)
C21 C22 1.468(16)
C21 H21A 0.9900
C21 H21B 0.9900
C55 C54 1.42(2)
C55 H55 0.9500
C75 C74 1.371(18)
C75 C80 1.419(16)
C67 H67 0.9500
C42 C43 1.365(17)
C42 H42 0.9500
O16 C89 1.39(2)
O16 C95 1.44(2)
C70 C69 1.525(17)
C70 H70A 0.9800
C70 H70B 0.9800
C70 H70C 0.9800
C85 C86 1.460(17)
C6 C7 1.354(18)
C6 H6 0.9500
C74 C77 1.427(17)
C43 H43 0.9500
C57 C58 1.506(19)
C87 C86 1.373(18)
C87 C89 1.420(18)
C77 C78 1.370(18)
C32 C31 1.408(16)
C58 H58A 0.9800
C58 H58B 0.9800
C58 H58C 0.9800
C69 H69A 0.9900
C69 H69B 0.9900
C53 C54 1.379(16)
C29 C30 1.412(17)
C11 C12 1.495(19)
C11 H11A 0.9900
C11 H11B 0.9900
C86 C92 1.436(19)
C47 C48 1.446(19)
C47 H47A 0.9900
C47 H47B 0.9900
C23 C24 1.526(16)
C7 H7 0.9500
C71 C72 1.514(18)
C71 H71A 0.9900
C71 H71B 0.9900
C31 C30 1.384(19)
C31 H31 0.9500
C9 C10 1.503(19)
C9 H9A 0.9900
C9 H9B 0.9900
C92 C91 1.35(2)
C80 C79 1.44(2)
C10 H10A 0.9800
C10 H10B 0.9800
C10 H10C 0.9800
C24 H24A 0.9800
C24 H24B 0.9800
C24 H24C 0.9800
C54 H54 0.9500
C46 H46A 0.9800
C46 H46B 0.9800
C46 H46C 0.9800
C22 H22A 0.9800
C22 H22B 0.9800
C22 H22C 0.9800
C12 H12A 0.9800
C12 H12B 0.9800
C12 H12C 0.9800
C33 C34 1.51(2)
C33 H33A 0.9900
C33 H33B 0.9900
C72 H72A 0.9800
C72 H72B 0.9800
C72 H72C 0.9800
C30 H30 0.9500
C48 H48A 0.9800
C48 H48B 0.9800
C48 H48C 0.9800
C79 C78 1.35(2)
C79 H79 0.9500
C34 H34A 0.9800
C34 H34B 0.9800
C34 H34C 0.9800
C90 C91 1.35(2)
C90 C89 1.44(2)
C90 H90 0.9500
C91 H91 0.9500
C78 H78 0.9500
C84 C83 1.43(2)
C84 H84A 0.9800
C84 H84B 0.9800
C84 H84C 0.9800
C81 C82 1.54(2)
C81 H81A 0.9900
C81 H81B 0.9900
C98 H98A 0.9900
C98 H98B 0.9900
C83 H83A 0.9900
C83 H83B 0.9900
C59 C60 1.45(3)
C59 H59A 0.9900
C59 H59B 0.9900
C97 H97A 0.9900
C97 H97B 0.9900
C35 C36 1.56(3)
C35 H35A 0.9900
C35 H35B 0.9900
C82 H82A 0.9800
C82 H82B 0.9800
C82 H82C 0.9800
C95 C96 1.39(3)
C95 H95A 0.9900
C95 H95B 0.9900
C96 H96A 0.9800
C96 H96B 0.9800
C96 H96C 0.9800
C60 H60A 0.9800
C60 H60B 0.9800
C60 H60C 0.9800
C93 C94 1.37(3)
C93 H93A 0.9900
C93 H93B 0.9900
C36 H36A 0.9800
C36 H36B 0.9800
C36 H36C 0.9800
Cl8B C100 1.775(12)
Cl8B Cl8 2.00(3)
C99 Cl5B 1.745(11)
C100 Cl8 1.735(12)
C100 Cl7 1.754(12)
C100 Cl7B 1.777(12)
Cl8 Cl7B 1.30(3)
